data_4344544
loop_
_publ_author_name
'Kabir, Evanta'
'Wu, Chia-Hua'
'Wu, Judy I-Chia'
'Teets, Thomas S.'

_publ_section_title
;
 Heteroleptic Complexes of Cyclometalated Platinum with Triarylformazanate
 Ligands.
;
_journal_issue 2
_journal_name_full 'Inorganic chemistry'
_journal_page_first 956
_journal_page_last 963
_journal_paper_doi 10.1021/acs.inorgchem.5b02595
_journal_volume 55
_journal_year 2016
_chemical_formula_sum 'C33.38 H29.75 Cl0.75 N5 O Pt'
_chemical_formula_weight 738.55
_space_group_crystal_system monoclinic
_space_group_IT_number 14
_space_group_name_Hall '-P 2ybc'
_space_group_name_H-M_alt 'P 1 21/c 1'
_symmetry_space_group_name_Hall '-P 2ybc'
_symmetry_space_group_name_H-M 'P 1 21/c 1'
_atom_sites_solution_hydrogens geom
_audit_creation_method SHELXL-2014/7
_cell_angle_alpha 90
_cell_angle_beta 90.2117(12)
_cell_angle_gamma 90
_cell_formula_units_Z 8
_cell_length_a 15.2681(11)
_cell_length_b 23.2426(15)
_cell_length_c 17.6927(12)
_cell_measurement_reflns_used 9821
_cell_measurement_temperature 213(2)
_cell_measurement_theta_max 31.06
_cell_measurement_theta_min 2.46
_cell_volume 6278.6(7)
_computing_cell_refinement 'Bruker SAINT'
_computing_data_collection 'Bruker APEX2'
_computing_data_reduction 'Bruker SAINT'
_computing_molecular_graphics 'Bruker SHELXTL'
_computing_publication_material 'Bruker SHELXTL'
_computing_structure_refinement 'SHELXL-2014/7 (Sheldrick, 2014)'
_computing_structure_solution 'SHELXS-97 (Sheldrick 2008)'
_diffrn_ambient_temperature 213(2)
_diffrn_measured_fraction_theta_full 0.995
_diffrn_measured_fraction_theta_max 0.820
_diffrn_measurement_device_type 'Bruker APEX-II CCD'
_diffrn_measurement_method '\f and \w scans'
_diffrn_radiation_type MoK\a
_diffrn_radiation_wavelength 0.71073
_diffrn_reflns_av_R_equivalents 0.0137
_diffrn_reflns_av_unetI/netI 0.0177
_diffrn_reflns_laue_measured_fraction_full 0.995
_diffrn_reflns_laue_measured_fraction_max 0.820
_diffrn_reflns_limit_h_max 21
_diffrn_reflns_limit_h_min -21
_diffrn_reflns_limit_k_max 33
_diffrn_reflns_limit_k_min -28
_diffrn_reflns_limit_l_max 23
_diffrn_reflns_limit_l_min -22
_diffrn_reflns_number 47399
_diffrn_reflns_point_group_measured_fraction_full 0.995
_diffrn_reflns_point_group_measured_fraction_max 0.820
_diffrn_reflns_theta_full 25.242
_diffrn_reflns_theta_max 31.506
_diffrn_reflns_theta_min 1.334
_exptl_absorpt_coefficient_mu 4.567
_exptl_absorpt_correction_T_max 0.7462
_exptl_absorpt_correction_T_min 0.5168
_exptl_absorpt_correction_type multi-scan
_exptl_absorpt_process_details sadabs
_exptl_crystal_colour green
_exptl_crystal_density_diffrn 1.563
_exptl_crystal_description block
_exptl_crystal_F_000 2910
_exptl_crystal_size_max 0.300
_exptl_crystal_size_mid 0.150
_exptl_crystal_size_min 0.100
_refine_diff_density_max 3.054
_refine_diff_density_min -2.447
_refine_diff_density_rms 0.158
_refine_ls_extinction_method none
_refine_ls_goodness_of_fit_ref 1.095
_refine_ls_hydrogen_treatment constr
_refine_ls_matrix_type full
_refine_ls_number_parameters 781
_refine_ls_number_reflns 17145
_refine_ls_number_restraints 43
_refine_ls_restrained_S_all 1.099
_refine_ls_R_factor_all 0.0466
_refine_ls_R_factor_gt 0.0353
_refine_ls_shift/su_max 0.002
_refine_ls_shift/su_mean 0.000
_refine_ls_structure_factor_coef Fsqd
_refine_ls_weighting_details 'w=1/[\s^2^(Fo^2^)+(0.0289P)^2^+39.5444P] where P=(Fo^2^+2Fc^2^)/3'
_refine_ls_weighting_scheme calc
_refine_ls_wR_factor_gt 0.0930
_refine_ls_wR_factor_ref 0.1010
_reflns_Friedel_coverage 0.000
_reflns_number_gt 13872
_reflns_number_total 17145
_reflns_threshold_expression 'I > 2\s(I)'
_cod_data_source_file ic5b02595_si_002.cif
_cod_data_source_block 1
_cod_database_code 4344544
_shelx_shelxl_version_number 2014/7
_shelx_space_group_comment
; 
The symmetry employed for this shelxl refinement is uniquely defined 
by the following loop, which should always be used as a source of 
symmetry information in preference to the above space-group names. 
They are only intended as comments. 
;
_shelx_estimated_absorpt_t_min 0.341
_shelx_estimated_absorpt_t_max 0.658

loop_
_space_group_symop_operation_xyz
'x, y, z'
'-x, y+1/2, -z+1/2'
'-x, -y, -z'
'x, -y-1/2, z-1/2'

loop_
_atom_site_label
_atom_site_type_symbol
_atom_site_fract_x
_atom_site_fract_y
_atom_site_fract_z
_atom_site_U_iso_or_equiv
_atom_site_adp_type
_atom_site_occupancy
_atom_site_site_symmetry_order
_atom_site_calc_flag
_atom_site_refinement_flags_posn
_atom_site_refinement_flags_adp
_atom_site_refinement_flags_occupancy
_atom_site_disorder_assembly
_atom_site_disorder_group
Pt1 Pt 0.00324(2) 0.24254(2) 0.89947(2) 0.02453(5) Uani 1 1 d . . . . .
Pt2 Pt -0.49699(2) 0.24290(2) 0.98488(2) 0.02412(5) Uani 1 1 d . . . . .
N3 N 0.0799(3) 0.25306(17) 0.7482(2) 0.0293(8) Uani 1 1 d . . . . .
N4A N -0.4223(3) 0.25170(17) 1.1373(2) 0.0306(9) Uani 1 1 d . . . . .
N5 N 0.1101(3) 0.29681(17) 0.8942(2) 0.0292(8) Uani 1 1 d . . . . .
N1 N -0.0567(3) 0.2709(2) 0.9942(2) 0.0337(9) Uani 1 1 d . . . . .
N2A N -0.3893(3) 0.29560(17) 0.9925(2) 0.0284(8) Uani 1 1 d . . . . .
N5A N -0.4394(3) 0.21435(16) 1.0834(2) 0.0266(8) Uani 1 1 d . . . . .
N1A N -0.6058(3) 0.19473(19) 0.9834(2) 0.0334(9) Uani 1 1 d . . . . .
N2 N 0.0610(3) 0.21583(17) 0.8017(2) 0.0277(8) Uani 1 1 d . . . . .
C1A C -0.5548(3) 0.2745(2) 0.8914(3) 0.0262(9) Uani 1 1 d . . . . .
C1 C -0.1042(3) 0.19290(19) 0.8975(2) 0.0253(9) Uani 1 1 d . . . . .
O1 O 0.0780(3) 0.46324(16) 0.5209(2) 0.0424(9) Uani 1 1 d . . . . .
N4 N 0.1227(3) 0.32753(18) 0.8333(2) 0.0307(8) Uani 1 1 d . . . . .
O1A O -0.4331(3) 0.46324(17) 1.3627(2) 0.0448(9) Uani 1 1 d . . . . .
C12 C -0.1308(3) 0.2404(2) 1.0147(3) 0.0306(10) Uani 1 1 d . . . . .
C31 C 0.0902(3) 0.3500(2) 0.7030(3) 0.0286(9) Uani 1 1 d . . . . .
C31A C -0.4130(3) 0.3486(2) 1.1827(3) 0.0293(9) Uani 1 1 d . . . . .
C26A C -0.3305(3) 0.2696(2) 0.8712(3) 0.0309(10) Uani 1 1 d . . . . .
H26A H -0.3735 0.2408 0.8677 0.037 Uiso 1 1 calc R U . . .
C25A C -0.2701(3) 0.2764(2) 0.8138(3) 0.0314(10) Uani 1 1 d . . . . .
H25A H -0.2733 0.2524 0.7712 0.038 Uiso 1 1 calc R U . . .
N3A N -0.3765(3) 0.32592(17) 1.0536(2) 0.0300(8) Uani 1 1 d . . . . .
C41A C -0.4184(3) 0.1570(2) 1.1022(3) 0.0274(9) Uani 1 1 d . . . . .
C2A C -0.6299(3) 0.2454(2) 0.8685(3) 0.0320(10) Uani 1 1 d . . . . .
C0 C 0.0922(3) 0.3086(2) 0.7661(3) 0.0288(9) Uani 1 1 d . . . . .
C21 C 0.0785(3) 0.1576(2) 0.7819(3) 0.0300(9) Uani 1 1 d . . . . .
C43 C 0.2300(3) 0.2801(2) 1.0738(3) 0.0364(11) Uani 1 1 d . . . . .
H43 H 0.2289 0.2553 1.1158 0.044 Uiso 1 1 calc R U . . .
C0A C -0.4095(3) 0.3071(2) 1.1199(3) 0.0291(9) Uani 1 1 d . . . . .
C42 C 0.1699(3) 0.2720(2) 1.0158(3) 0.0324(10) Uani 1 1 d . . . . .
H42 H 0.1286 0.2421 1.0187 0.039 Uiso 1 1 calc R U . . .
C13 C -0.1793(4) 0.2565(3) 1.0779(3) 0.0393(12) Uani 1 1 d . . . . .
H13 H -0.2291 0.2353 1.0918 0.047 Uiso 1 1 calc R U . . .
C46A C -0.3850(4) 0.1416(2) 1.1733(3) 0.0382(12) Uani 1 1 d . . . . .
H46A H -0.3783 0.1695 1.2113 0.046 Uiso 1 1 calc R U . . .
C41 C 0.1711(3) 0.3081(2) 0.9534(3) 0.0299(9) Uani 1 1 d . . . . .
C36A C -0.3810(4) 0.4043(2) 1.1748(3) 0.0391(12) Uani 1 1 d . . . . .
H36A H -0.3547 0.4152 1.1291 0.047 Uiso 1 1 calc R U . . .
C33A C -0.4595(4) 0.3731(2) 1.3091(3) 0.0349(11) Uani 1 1 d . . . . .
H33A H -0.4863 0.3625 1.3548 0.042 Uiso 1 1 calc R U . . .
C12A C -0.6581(3) 0.2000(2) 0.9201(3) 0.0299(9) Uani 1 1 d . . . . .
C35 C 0.1211(4) 0.4447(2) 0.6515(3) 0.0360(11) Uani 1 1 d . . . . .
H35 H 0.1451 0.4817 0.6575 0.043 Uiso 1 1 calc R U . . .
C3A C -0.6780(4) 0.2628(3) 0.8046(3) 0.0425(13) Uani 1 1 d . . . . .
H3A H -0.7281 0.2423 0.7892 0.051 Uiso 1 1 calc R U . . .
C23A C -0.2022(4) 0.3527(2) 0.8812(3) 0.0371(11) Uani 1 1 d . . . . .
H23A H -0.1583 0.3810 0.8849 0.045 Uiso 1 1 calc R U . . .
C22A C -0.2622(4) 0.3472(2) 0.9394(3) 0.0357(11) Uani 1 1 d . . . . .
H22A H -0.2589 0.3713 0.9819 0.043 Uiso 1 1 calc R U . . .
C3 C -0.2303(4) 0.1611(2) 0.9686(3) 0.0388(12) Uani 1 1 d . . . . .
H3 H -0.2629 0.1619 1.0136 0.047 Uiso 1 1 calc R U . . .
C36 C 0.1246(4) 0.4051(2) 0.7106(3) 0.0353(11) Uani 1 1 d . . . . .
H36 H 0.1509 0.4159 0.7566 0.042 Uiso 1 1 calc R U . . .
C21A C -0.3276(3) 0.3053(2) 0.9342(3) 0.0277(9) Uani 1 1 d . . . . .
C24A C -0.2050(3) 0.3179(2) 0.8178(3) 0.0327(10) Uani 1 1 d . . . . .
C13A C -0.7330(3) 0.1667(2) 0.9108(3) 0.0376(11) Uani 1 1 d . . . . .
H13A H -0.7657 0.1689 0.8658 0.045 Uiso 1 1 calc R U . . .
C6 C -0.1317(4) 0.1580(2) 0.8387(3) 0.0365(11) Uani 1 1 d . . . . .
H6 H -0.0983 0.1565 0.7943 0.044 Uiso 1 1 calc R U . . .
C22 C 0.1079(4) 0.1416(2) 0.7107(3) 0.0412(12) Uani 1 1 d . . . . .
H22 H 0.1179 0.1694 0.6732 0.049 Uiso 1 1 calc R U . . .
C34 C 0.0820(3) 0.4290(2) 0.5836(3) 0.0324(10) Uani 1 1 d . . . . .
C32 C 0.0486(3) 0.3358(2) 0.6351(3) 0.0325(10) Uani 1 1 d . . . . .
H32 H 0.0230 0.2993 0.6295 0.039 Uiso 1 1 calc R U . . .
C14A C -0.7591(4) 0.1303(2) 0.9679(4) 0.0421(13) Uani 1 1 d . . . . .
H14A H -0.8095 0.1075 0.9622 0.051 Uiso 1 1 calc R U . . .
C32A C -0.4539(3) 0.3339(2) 1.2508(3) 0.0323(10) Uani 1 1 d . . . . .
H32A H -0.4778 0.2969 1.2568 0.039 Uiso 1 1 calc R U . . .
C34A C -0.4258(4) 0.4282(2) 1.3007(3) 0.0343(11) Uani 1 1 d . . . . .
C2 C -0.1560(3) 0.1956(2) 0.9609(3) 0.0325(10) Uani 1 1 d . . . . .
C42A C -0.4275(3) 0.1146(2) 1.0470(3) 0.0332(10) Uani 1 1 d . . . . .
H42A H -0.4499 0.1241 0.9990 0.040 Uiso 1 1 calc R U . . .
C16 C -0.0333(4) 0.3175(3) 1.0367(3) 0.0392(12) Uani 1 1 d . . . . .
H16 H 0.0166 0.3388 1.0231 0.047 Uiso 1 1 calc R U . . .
C16A C -0.6336(3) 0.1591(2) 1.0405(3) 0.0366(11) Uani 1 1 d . . . . .
H16A H -0.5998 0.1561 1.0848 0.044 Uiso 1 1 calc R U . . .
C43A C -0.4035(4) 0.0580(2) 1.0629(3) 0.0400(12) Uani 1 1 d . . . . .
H43A H -0.4100 0.0298 1.0252 0.048 Uiso 1 1 calc R U . . .
C46 C 0.2331(4) 0.3516(3) 0.9494(3) 0.0432(13) Uani 1 1 d . . . . .
H46 H 0.2354 0.3759 0.9070 0.052 Uiso 1 1 calc R U . . .
C33 C 0.0446(4) 0.3745(2) 0.5760(3) 0.0345(11) Uani 1 1 d . . . . .
H33 H 0.0167 0.3641 0.5306 0.041 Uiso 1 1 calc R U . . .
C44A C -0.3701(4) 0.0422(2) 1.1332(4) 0.0433(13) Uani 1 1 d . . . . .
C25 C 0.0799(4) 0.0584(2) 0.8202(4) 0.0446(13) Uani 1 1 d . . . . .
H25 H 0.0705 0.0303 0.8575 0.054 Uiso 1 1 calc R U . . .
C4 C -0.2557(4) 0.1255(3) 0.9096(4) 0.0427(13) Uani 1 1 d . . . . .
H4 H -0.3052 0.1017 0.9143 0.051 Uiso 1 1 calc R U . . .
C15A C -0.7100(4) 0.1277(2) 1.0343(4) 0.0418(13) Uani 1 1 d . . . . .
H15A H -0.7287 0.1046 1.0747 0.050 Uiso 1 1 calc R U . . .
C44 C 0.2914(4) 0.3237(3) 1.0715(3) 0.0426(13) Uani 1 1 d . . . . .
C26 C 0.0659(4) 0.1155(2) 0.8371(3) 0.0353(11) Uani 1 1 d . . . . .
H26 H 0.0477 0.1261 0.8859 0.042 Uiso 1 1 calc R U . . .
C35A C -0.3871(4) 0.4442(2) 1.2331(3) 0.0414(12) Uani 1 1 d . . . . .
H35A H -0.3652 0.4817 1.2268 0.050 Uiso 1 1 calc R U . . .
C6A C -0.5298(4) 0.3214(3) 0.8507(3) 0.0453(13) Uani 1 1 d . . . . .
H6A H -0.4798 0.3421 0.8658 0.054 Uiso 1 1 calc R U . . .
C5 C -0.2072(4) 0.1253(2) 0.8436(3) 0.0412(12) Uani 1 1 d . . . . .
H5 H -0.2256 0.1030 0.8021 0.049 Uiso 1 1 calc R U . . .
C45 C 0.2917(4) 0.3586(3) 1.0086(4) 0.0496(15) Uani 1 1 d . . . . .
H45 H 0.3333 0.3884 1.0058 0.060 Uiso 1 1 calc R U . . .
C37 C 0.1212(4) 0.5174(3) 0.5241(4) 0.0484(14) Uani 1 1 d . . . . .
H37A H 0.0925 0.5418 0.5610 0.073 Uiso 1 1 calc R U . . .
H37B H 0.1186 0.5356 0.4748 0.073 Uiso 1 1 calc R U . . .
H37C H 0.1819 0.5118 0.5386 0.073 Uiso 1 1 calc R U . . .
C27A C -0.1382(4) 0.3237(3) 0.7565(3) 0.0448(13) Uani 1 1 d . . . . .
H27A H -0.0916 0.3491 0.7732 0.067 Uiso 1 1 calc R U . . .
H27B H -0.1657 0.3395 0.7116 0.067 Uiso 1 1 calc R U . . .
H27C H -0.1140 0.2861 0.7449 0.067 Uiso 1 1 calc R U . . .
C45A C -0.3619(4) 0.0849(3) 1.1873(4) 0.0465(14) Uani 1 1 d . . . . .
H45A H -0.3398 0.0752 1.2353 0.056 Uiso 1 1 calc R U . . .
C14 C -0.1543(4) 0.3033(3) 1.1195(3) 0.0485(14) Uani 1 1 d . . . . .
H14 H -0.1871 0.3143 1.1620 0.058 Uiso 1 1 calc R U . . .
C15 C -0.0813(4) 0.3343(3) 1.0995(4) 0.0479(14) Uani 1 1 d . . . . .
H15 H -0.0640 0.3665 1.1280 0.058 Uiso 1 1 calc R U . . .
C37A C -0.3977(5) 0.5193(3) 1.3570(4) 0.0562(17) Uani 1 1 d . . . . .
H37D H -0.4280 0.5403 1.3174 0.084 Uiso 1 1 calc R U . . .
H37E H -0.3359 0.5168 1.3451 0.084 Uiso 1 1 calc R U . . .
H37F H -0.4050 0.5392 1.4048 0.084 Uiso 1 1 calc R U . . .
C23 C 0.1222(5) 0.0839(3) 0.6958(4) 0.0557(17) Uani 1 1 d . . . . .
H23 H 0.1425 0.0731 0.6478 0.067 Uiso 1 1 calc R U . . .
C4A C -0.6504(4) 0.3104(3) 0.7650(4) 0.0574(18) Uani 1 1 d . . . . .
H4A H -0.6822 0.3230 0.7225 0.069 Uiso 1 1 calc R U . . .
C47A C -0.3433(5) -0.0188(3) 1.1503(5) 0.0630(19) Uani 1 1 d . . . . .
H47A H -0.3580 -0.0279 1.2022 0.095 Uiso 1 1 calc R U . . .
H47B H -0.2806 -0.0229 1.1431 0.095 Uiso 1 1 calc R U . . .
H47C H -0.3740 -0.0448 1.1165 0.095 Uiso 1 1 calc R U . . .
C24 C 0.1077(5) 0.0416(3) 0.7491(4) 0.0535(16) Uani 1 1 d . . . . .
C5A C -0.5767(4) 0.3394(3) 0.7874(4) 0.0566(18) Uani 1 1 d . . . . .
H5A H -0.5577 0.3716 0.7598 0.068 Uiso 1 1 calc R U . . .
C47 C 0.3569(5) 0.3319(4) 1.1341(4) 0.065(2) Uani 1 1 d . . . . .
H47D H 0.4016 0.3589 1.1181 0.097 Uiso 1 1 calc R U . . .
H47E H 0.3839 0.2953 1.1463 0.097 Uiso 1 1 calc R U . . .
H47F H 0.3275 0.3469 1.1785 0.097 Uiso 1 1 calc R U . . .
C27 C 0.1222(7) -0.0213(3) 0.7303(6) 0.085(3) Uani 1 1 d . . . . .
H27D H 0.0726 -0.0358 0.7017 0.128 Uiso 1 1 calc R U . . .
H27E H 0.1283 -0.0432 0.7768 0.128 Uiso 1 1 calc R U . . .
H27F H 0.1751 -0.0253 0.7006 0.128 Uiso 1 1 calc R U . . .
Cl2S Cl -0.1784(6) 0.0184(3) 0.6455(5) 0.167(4) Uani 0.5 1 d D U P . .
Cl1S Cl -0.1123(11) 0.0033(6) 0.5044(6) 0.243(6) Uani 0.5 1 d D U P . .
C1S C -0.102(2) -0.0081(11) 0.5923(11) 0.165(6) Uani 0.5 1 d D U P . .
H1S1 H -0.0458 0.0079 0.6089 0.198 Uiso 0.5 1 calc R U P . .
H1S2 H -0.0998 -0.0497 0.6005 0.198 Uiso 0.5 1 calc R U P . .
Cl4S Cl -0.5311(17) 0.4928(12) 1.0216(19) 0.233(11) Uani 0.25 1 d D U P A -1
Cl3S Cl -0.4065(17) 0.4829(9) 0.9087(15) 0.233(12) Uani 0.25 1 d D U P A -1
C2S C -0.499(4) 0.468(3) 0.943(3) 0.240(13) Uani 0.25 1 d D U P A -1
H2S1 H -0.5015 0.4257 0.9467 0.288 Uiso 0.25 1 calc R U P A -1
H2S2 H -0.5426 0.4790 0.9049 0.288 Uiso 0.25 1 calc R U P A -1

loop_
_atom_site_aniso_label
_atom_site_aniso_U_11
_atom_site_aniso_U_22
_atom_site_aniso_U_33
_atom_site_aniso_U_23
_atom_site_aniso_U_13
_atom_site_aniso_U_12
Pt1 0.02288(9) 0.02894(9) 0.02178(8) 0.00133(6) -0.00076(6) -0.00267(6)
Pt2 0.02303(9) 0.02814(8) 0.02118(9) 0.00145(6) -0.00077(6) -0.00352(6)
N3 0.025(2) 0.034(2) 0.029(2) 0.0024(15) 0.0000(16) -0.0008(15)
N4A 0.033(2) 0.031(2) 0.028(2) -0.0014(15) -0.0057(17) -0.0005(16)
N5 0.031(2) 0.0309(19) 0.0255(19) 0.0001(15) -0.0007(16) -0.0041(16)
N1 0.027(2) 0.045(2) 0.029(2) 0.0021(18) 0.0014(16) 0.0054(17)
N2A 0.030(2) 0.0281(18) 0.0268(19) 0.0026(15) -0.0020(15) -0.0044(15)
N5A 0.0267(19) 0.0284(19) 0.0247(19) 0.0010(14) -0.0008(15) -0.0025(15)
N1A 0.031(2) 0.037(2) 0.032(2) -0.0036(17) 0.0039(17) -0.0028(17)
N2 0.0247(19) 0.033(2) 0.0255(19) -0.0001(15) 0.0008(15) -0.0014(15)
C1A 0.021(2) 0.035(2) 0.022(2) 0.0016(17) 0.0018(16) 0.0028(17)
C1 0.024(2) 0.029(2) 0.023(2) 0.0057(16) -0.0033(16) -0.0029(16)
O1 0.058(3) 0.0328(19) 0.036(2) 0.0090(15) -0.0088(18) -0.0034(17)
N4 0.033(2) 0.032(2) 0.028(2) 0.0012(16) -0.0015(16) -0.0042(16)
O1A 0.060(3) 0.0345(19) 0.040(2) -0.0110(16) -0.0037(19) 0.0029(18)
C12 0.024(2) 0.042(3) 0.026(2) 0.0063(19) 0.0003(18) 0.0038(19)
C31 0.028(2) 0.031(2) 0.027(2) 0.0017(17) 0.0026(18) -0.0002(17)
C31A 0.032(2) 0.028(2) 0.028(2) -0.0010(17) -0.0034(18) -0.0011(18)
C26A 0.028(2) 0.034(2) 0.031(2) 0.0007(19) -0.0014(18) -0.0021(18)
C25A 0.031(2) 0.035(2) 0.028(2) 0.0002(18) -0.0001(19) 0.0037(19)
N3A 0.032(2) 0.031(2) 0.027(2) -0.0010(15) 0.0000(16) -0.0031(16)
C41A 0.022(2) 0.030(2) 0.030(2) 0.0004(17) 0.0031(17) -0.0017(16)
C2A 0.025(2) 0.044(3) 0.026(2) -0.0021(19) 0.0022(18) 0.0034(19)
C0 0.028(2) 0.032(2) 0.027(2) 0.0019(17) -0.0005(18) -0.0044(18)
C21 0.028(2) 0.033(2) 0.029(2) -0.0030(18) -0.0028(18) -0.0010(18)
C43 0.034(3) 0.046(3) 0.029(3) 0.001(2) -0.001(2) 0.007(2)
C0A 0.031(2) 0.030(2) 0.026(2) -0.0020(17) -0.0016(18) -0.0032(18)
C42 0.031(2) 0.037(2) 0.030(2) -0.0001(19) 0.0007(19) 0.0006(19)
C13 0.027(3) 0.059(3) 0.031(3) 0.005(2) 0.005(2) 0.004(2)
C46A 0.046(3) 0.035(3) 0.033(3) -0.001(2) -0.010(2) 0.003(2)
C41 0.028(2) 0.034(2) 0.028(2) -0.0026(18) -0.0020(18) -0.0023(18)
C36A 0.050(3) 0.033(3) 0.034(3) 0.001(2) 0.002(2) -0.008(2)
C33A 0.040(3) 0.037(3) 0.028(2) -0.0008(19) -0.002(2) 0.000(2)
C12A 0.025(2) 0.036(2) 0.028(2) -0.0044(18) 0.0021(18) 0.0004(18)
C35 0.043(3) 0.028(2) 0.037(3) 0.0019(19) -0.002(2) -0.005(2)
C3A 0.031(3) 0.065(4) 0.031(3) 0.002(2) -0.002(2) 0.002(2)
C23A 0.039(3) 0.035(3) 0.038(3) 0.005(2) 0.003(2) -0.009(2)
C22A 0.043(3) 0.034(2) 0.030(3) 0.0008(19) 0.000(2) -0.009(2)
C3 0.030(3) 0.044(3) 0.042(3) 0.009(2) 0.001(2) -0.005(2)
C36 0.041(3) 0.035(2) 0.030(3) -0.0011(19) -0.004(2) -0.006(2)
C21A 0.030(2) 0.030(2) 0.023(2) 0.0040(17) 0.0001(17) -0.0009(17)
C24A 0.033(3) 0.035(2) 0.030(2) 0.0082(19) -0.0011(19) 0.0018(19)
C13A 0.027(2) 0.042(3) 0.044(3) -0.006(2) -0.006(2) -0.003(2)
C6 0.033(3) 0.042(3) 0.035(3) 0.005(2) -0.005(2) -0.003(2)
C22 0.049(3) 0.041(3) 0.034(3) -0.005(2) 0.006(2) 0.001(2)
C34 0.034(3) 0.031(2) 0.032(3) 0.0029(19) 0.000(2) 0.0054(19)
C32 0.037(3) 0.030(2) 0.030(2) -0.0025(18) 0.000(2) -0.0040(19)
C14A 0.026(3) 0.038(3) 0.062(4) -0.003(3) 0.004(2) -0.006(2)
C32A 0.039(3) 0.029(2) 0.029(2) 0.0001(18) -0.004(2) -0.0031(19)
C34A 0.039(3) 0.032(2) 0.032(3) -0.0056(19) -0.007(2) 0.005(2)
C2 0.026(2) 0.036(2) 0.035(3) 0.008(2) -0.0048(19) 0.0000(19)
C42A 0.035(3) 0.032(2) 0.033(3) -0.0002(19) -0.001(2) -0.0035(19)
C16 0.032(3) 0.047(3) 0.039(3) -0.004(2) 0.001(2) 0.001(2)
C16A 0.031(3) 0.043(3) 0.036(3) 0.002(2) 0.001(2) -0.001(2)
C43A 0.044(3) 0.033(3) 0.043(3) -0.008(2) 0.002(2) -0.001(2)
C46 0.047(3) 0.047(3) 0.036(3) 0.004(2) -0.004(2) -0.016(2)
C33 0.039(3) 0.036(3) 0.029(2) 0.0010(19) -0.004(2) 0.000(2)
C44A 0.044(3) 0.033(3) 0.053(3) 0.003(2) 0.000(3) 0.005(2)
C25 0.051(4) 0.032(3) 0.050(3) 0.006(2) -0.006(3) 0.001(2)
C4 0.029(3) 0.044(3) 0.055(4) 0.009(3) -0.005(2) -0.008(2)
C15A 0.031(3) 0.040(3) 0.054(3) 0.007(2) 0.004(2) -0.005(2)
C44 0.038(3) 0.054(3) 0.035(3) -0.006(2) -0.010(2) 0.000(2)
C26 0.037(3) 0.033(2) 0.035(3) 0.001(2) -0.004(2) 0.000(2)
C35A 0.054(3) 0.029(2) 0.042(3) -0.002(2) -0.004(3) -0.005(2)
C6A 0.039(3) 0.053(3) 0.045(3) 0.013(3) -0.004(2) -0.001(2)
C5 0.037(3) 0.044(3) 0.043(3) 0.001(2) -0.008(2) -0.005(2)
C45 0.048(4) 0.055(4) 0.046(3) 0.000(3) -0.009(3) -0.021(3)
C37 0.059(4) 0.037(3) 0.049(3) 0.012(2) -0.002(3) -0.003(3)
C27A 0.042(3) 0.050(3) 0.043(3) 0.003(3) 0.013(3) -0.001(2)
C45A 0.055(4) 0.042(3) 0.043(3) 0.008(2) -0.011(3) 0.006(3)
C14 0.046(3) 0.066(4) 0.033(3) -0.003(3) 0.008(2) 0.010(3)
C15 0.045(3) 0.055(4) 0.044(3) -0.011(3) 0.000(3) 0.001(3)
C37A 0.062(4) 0.041(3) 0.066(4) -0.020(3) 0.004(3) -0.004(3)
C23 0.070(5) 0.049(4) 0.049(4) -0.018(3) 0.003(3) 0.010(3)
C4A 0.047(4) 0.085(5) 0.041(3) 0.021(3) -0.007(3) 0.007(3)
C47A 0.073(5) 0.036(3) 0.081(5) 0.005(3) -0.009(4) 0.012(3)
C24 0.064(4) 0.038(3) 0.059(4) -0.010(3) -0.010(3) 0.010(3)
C5A 0.045(4) 0.071(4) 0.054(4) 0.033(3) 0.000(3) 0.000(3)
C47 0.052(4) 0.087(5) 0.054(4) -0.001(4) -0.023(3) -0.010(4)
C27 0.121(8) 0.039(4) 0.095(7) -0.020(4) -0.009(6) 0.020(4)
Cl2S 0.195(8) 0.097(4) 0.211(7) 0.068(5) 0.110(6) 0.057(5)
Cl1S 0.388(16) 0.196(10) 0.144(7) -0.012(7) 0.053(9) -0.030(11)
C1S 0.250(14) 0.101(12) 0.146(9) 0.022(11) 0.116(10) 0.010(11)
Cl4S 0.22(3) 0.132(16) 0.35(3) -0.001(17) -0.05(2) -0.030(16)
Cl3S 0.24(2) 0.115(13) 0.34(3) -0.057(16) -0.05(2) 0.029(14)
C2S 0.25(3) 0.118(18) 0.36(3) -0.025(18) -0.07(2) -0.005(17)

loop_
_atom_type_symbol
_atom_type_description
_atom_type_scat_dispersion_real
_atom_type_scat_dispersion_imag
_atom_type_scat_source
C C 0.0033 0.0016 'International Tables Vol C Tables 4.2.6.8 and 6.1.1.4'
H H 0.0000 0.0000 'International Tables Vol C Tables 4.2.6.8 and 6.1.1.4'
N N 0.0061 0.0033 'International Tables Vol C Tables 4.2.6.8 and 6.1.1.4'
O O 0.0106 0.0060 'International Tables Vol C Tables 4.2.6.8 and 6.1.1.4'
Pt Pt -1.7033 8.3905 'International Tables Vol C Tables 4.2.6.8 and 6.1.1.4'
Cl Cl 0.1484 0.1585 'International Tables Vol C Tables 4.2.6.8 and 6.1.1.4'

loop_
_geom_angle_atom_site_label_1
_geom_angle_atom_site_label_2
_geom_angle_atom_site_label_3
_geom_angle
C1 Pt1 N1 80.14(19)
C1 Pt1 N2 99.58(17)
N1 Pt1 N2 177.99(17)
C1 Pt1 N5 175.59(16)
N1 Pt1 N5 101.47(17)
N2 Pt1 N5 78.67(16)
N1A Pt2 C1A 80.30(19)
N1A Pt2 N2A 175.94(17)
C1A Pt2 N2A 100.69(17)
N1A Pt2 N5A 100.51(17)
C1A Pt2 N5A 177.11(17)
N2A Pt2 N5A 78.30(15)
N2 N3 C0 119.6(4)
N5A N4A C0A 119.9(4)
N4 N5 C41 114.2(4)
N4 N5 Pt1 119.3(3)
C41 N5 Pt1 126.4(3)
C16 N1 C12 118.3(4)
C16 N1 Pt1 126.6(4)
C12 N1 Pt1 115.0(3)
N3A N2A C21A 114.8(4)
N3A N2A Pt2 119.6(3)
C21A N2A Pt2 125.5(3)
N4A N5A C41A 114.1(4)
N4A N5A Pt2 118.9(3)
C41A N5A Pt2 126.9(3)
C16A N1A C12A 118.1(4)
C16A N1A Pt2 125.8(4)
C12A N1A Pt2 116.0(3)
N3 N2 C21 113.9(4)
N3 N2 Pt1 120.5(3)
C21 N2 Pt1 125.5(3)
C6A C1A C2A 117.9(5)
C6A C1A Pt2 127.1(4)
C2A C1A Pt2 114.9(4)
C2 C1 C6 117.8(4)
C2 C1 Pt1 115.6(3)
C6 C1 Pt1 126.6(4)
C34 O1 C37 117.7(4)
N5 N4 C0 119.8(4)
C34A O1A C37A 117.3(5)
N1 C12 C13 120.6(5)
N1 C12 C2 114.1(4)
C13 C12 C2 125.0(5)
C36 C31 C32 118.2(4)
C36 C31 C0 121.4(4)
C32 C31 C0 120.3(4)
C36A C31A C32A 118.2(5)
C36A C31A C0A 121.4(5)
C32A C31A C0A 120.3(4)
C25A C26A C21A 120.1(5)
C26A C25A C24A 121.5(5)
N2A N3A C0A 119.3(4)
C42A C41A C46A 118.9(5)
C42A C41A N5A 118.7(4)
C46A C41A N5A 122.4(4)
C1A C2A C3A 121.5(5)
C1A C2A C12A 114.5(4)
C3A C2A C12A 123.7(5)
N3 C0 N4 124.7(4)
N3 C0 C31 116.6(4)
N4 C0 C31 117.4(4)
C22 C21 C26 119.4(5)
C22 C21 N2 122.7(5)
C26 C21 N2 117.9(4)
C44 C43 C42 121.6(5)
N4A C0A N3A 124.4(4)
N4A C0A C31A 116.9(4)
N3A C0A C31A 117.2(4)
C41 C42 C43 119.8(5)
C14 C13 C12 119.9(5)
C45A C46A C41A 119.7(5)
C42 C41 C46 119.5(5)
C42 C41 N5 117.7(4)
C46 C41 N5 122.7(5)
C31A C36A C35A 121.5(5)
C32A C33A C34A 120.3(5)
N1A C12A C13A 121.3(5)
N1A C12A C2A 113.6(4)
C13A C12A C2A 125.0(5)
C34 C35 C36 119.4(5)
C4A C3A C2A 118.7(6)
C24A C23A C22A 121.9(5)
C23A C22A C21A 119.4(5)
C4 C3 C2 119.7(5)
C31 C36 C35 121.4(5)
C26A C21A C22A 119.3(5)
C26A C21A N2A 117.9(4)
C22A C21A N2A 122.7(4)
C23A C24A C25A 117.9(5)
C23A C24A C27A 121.0(5)
C25A C24A C27A 121.1(5)
C14A C13A C12A 119.7(5)
C5 C6 C1 121.7(5)
C23 C22 C21 119.0(6)
O1 C34 C35 124.5(5)
O1 C34 C33 115.7(5)
C35 C34 C33 119.8(5)
C33 C32 C31 121.0(5)
C13A C14A C15A 119.3(5)
C33A C32A C31A 120.6(5)
O1A C34A C35A 124.5(5)
O1A C34A C33A 115.5(5)
C35A C34A C33A 120.1(5)
C1 C2 C3 121.5(5)
C1 C2 C12 114.4(4)
C3 C2 C12 124.0(5)
C43A C42A C41A 119.9(5)
N1 C16 C15 121.7(5)
N1A C16A C15A 121.6(5)
C44A C43A C42A 121.7(5)
C45 C46 C41 119.1(5)
C32 C33 C34 120.1(5)
C45A C44A C43A 117.4(5)
C45A C44A C47A 120.8(6)
C43A C44A C47A 121.8(6)
C26 C25 C24 121.2(6)
C5 C4 C3 119.2(5)
C16A C15A C14A 119.7(5)
C45 C44 C43 117.4(5)
C45 C44 C47 121.2(6)
C43 C44 C47 121.4(6)
C25 C26 C21 120.1(5)
C34A C35A C36A 119.3(5)
C1A C6A C5A 121.4(6)
C6 C5 C4 119.9(5)
C44 C45 C46 122.5(5)
C46A C45A C44A 122.4(5)
C13 C14 C15 120.2(5)
C14 C15 C16 119.3(6)
C24 C23 C22 122.3(6)
C5A C4A C3A 120.1(6)
C23 C24 C25 118.0(6)
C23 C24 C27 120.9(7)
C25 C24 C27 121.1(7)
C4A C5A C6A 120.3(6)
Cl1S C1S Cl2S 116(2)
Cl3S C2S Cl4S 122(3)

loop_
_geom_bond_atom_site_label_1
_geom_bond_atom_site_label_2
_geom_bond_distance
Pt1 C1 2.006(4)
Pt1 N1 2.022(4)
Pt1 N2 2.041(4)
Pt1 N5 2.065(4)
Pt2 N1A 2.004(4)
Pt2 C1A 2.011(4)
Pt2 N2A 2.055(4)
Pt2 N5A 2.059(4)
N3 N2 1.316(5)
N3 C0 1.342(6)
N4A N5A 1.315(5)
N4A C0A 1.338(6)
N5 N4 1.307(6)
N5 C41 1.423(6)
N1 C16 1.366(7)
N1 C12 1.385(6)
N2A N3A 1.304(5)
N2A C21A 1.418(6)
N5A C41A 1.411(6)
N1A C16A 1.374(7)
N1A C12A 1.379(6)
N2 C21 1.423(6)
C1A C6A 1.362(7)
C1A C2A 1.389(7)
C1 C2 1.376(7)
C1 C6 1.383(7)
O1 C34 1.367(6)
O1 C37 1.422(7)
N4 C0 1.349(6)
O1A C34A 1.372(6)
O1A C37A 1.415(7)
C12 C13 1.395(7)
C12 C2 1.460(7)
C31 C36 1.390(7)
C31 C32 1.396(7)
C31 C0 1.475(6)
C31A C36A 1.389(7)
C31A C32A 1.402(7)
C31A C0A 1.472(6)
C26A C25A 1.383(7)
C26A C21A 1.391(7)
C25A C24A 1.387(7)
N3A C0A 1.352(6)
C41A C42A 1.395(7)
C41A C46A 1.402(7)
C2A C3A 1.406(7)
C2A C12A 1.461(7)
C21 C22 1.390(7)
C21 C26 1.398(7)
C43 C44 1.382(8)
C43 C42 1.387(7)
C42 C41 1.385(7)
C13 C14 1.368(9)
C46A C45A 1.384(8)
C41 C46 1.388(7)
C36A C35A 1.391(8)
C33A C32A 1.381(7)
C33A C34A 1.387(7)
C12A C13A 1.391(7)
C35 C34 1.388(7)
C35 C36 1.394(7)
C3A C4A 1.376(9)
C23A C24A 1.385(7)
C23A C22A 1.387(7)
C22A C21A 1.396(7)
C3 C4 1.387(8)
C3 C2 1.397(7)
C24A C27A 1.498(7)
C13A C14A 1.377(8)
C6 C5 1.383(7)
C22 C23 1.384(8)
C34 C33 1.395(7)
C32 C33 1.380(7)
C14A C15A 1.392(9)
C34A C35A 1.386(8)
C42A C43A 1.393(7)
C16 C15 1.390(8)
C16A C15A 1.380(7)
C43A C44A 1.392(8)
C46 C45 1.386(8)
C44A C45A 1.386(9)
C44A C47A 1.505(8)
C25 C26 1.378(7)
C25 C24 1.385(9)
C4 C5 1.385(8)
C44 C45 1.376(9)
C44 C47 1.501(8)
C6A C5A 1.392(8)
C14 C15 1.374(9)
C23 C24 1.380(10)
C4A C5A 1.369(10)
C24 C27 1.515(9)
Cl2S C1S 1.622(19)
Cl1S C1S 1.59(2)
Cl4S C2S 1.59(2)
Cl3S C2S 1.58(2)
